data_7114309
loop_
_publ_author_name
'Field, Lora M.'
'Lahti, Paul M.'
'Palacio, Fernando'

_publ_section_title
;
 1&#x2236;1 Complexes of 5-(4-[N-tert-butyl-N-aminoxyl]phenyl)pyrimidine
 with manganese(ii) and copper(ii) hexafluoroacetonylacetonateElectronic
 supplementary information (ESI) available: Spectroscopic data and
 crystallography for 1. Fig. S1: ESR spectrum of 1. See
 http://www.rsc.org/suppdata/cc/b1/b111295n/
;
_journal_issue 6
_journal_name_full 'Chemical Communications'
_journal_page_first 636
_journal_paper_doi 10.1039/b111295n
_journal_year 2002
_chemical_formula_sum 'C48 H36 F24 Mn2 N6 O10'
_chemical_formula_weight 1422.71
_chemical_melting_point 415.6(5)
_chemical_name_common '[Mn(hfac)2(PyrimPhNIT)]2'
_chemical_name_systematic
; 
? 
;
_space_group_IT_number 14
_symmetry_cell_setting monoclinic
_symmetry_space_group_name_Hall '-P 2ybc'
_symmetry_space_group_name_H-M 'P 1 21/c 1'
_atom_sites_solution_hydrogens geom
_atom_sites_solution_primary direct
_atom_sites_solution_secondary difmap
_audit_creation_method SHELXL-97
_cell_angle_alpha 90.00
_cell_angle_beta 78.3397(16)
_cell_angle_gamma 90.00
_cell_formula_units_Z 4
_cell_length_a 9.8889(2)
_cell_length_b 28.9225(6)
_cell_length_c 21.2731(4)
_cell_measurement_reflns_used 6100
_cell_measurement_temperature 293(2)
_cell_measurement_theta_max 21.08
_cell_measurement_theta_min 4.10
_cell_volume 5958.8(2)
_computing_structure_refinement 'SHELXL-97 (Sheldrick, 1997)'
_computing_structure_solution 'SHELXS-97 (Sheldrick, 1990)'
_diffrn_ambient_temperature 293(2)
_diffrn_measured_fraction_theta_full 0.955
_diffrn_measured_fraction_theta_max 0.955
_diffrn_measurement_device_type 'Nonius KappaCCD area detector'
_diffrn_radiation_monochromator graphite
_diffrn_radiation_source 'fine-focus sealed tube'
_diffrn_radiation_type MoK\a
_diffrn_radiation_wavelength 0.71073
_diffrn_reflns_av_R_equivalents 0.0486
_diffrn_reflns_av_sigmaI/netI 0.0627
_diffrn_reflns_limit_h_max 9
_diffrn_reflns_limit_h_min 0
_diffrn_reflns_limit_k_max 27
_diffrn_reflns_limit_k_min -27
_diffrn_reflns_limit_l_max 21
_diffrn_reflns_limit_l_min -19
_diffrn_reflns_number 12102
_diffrn_reflns_theta_full 21.08
_diffrn_reflns_theta_max 21.08
_diffrn_reflns_theta_min 4.10
_exptl_absorpt_coefficient_mu 0.557
_exptl_absorpt_correction_T_max 0.9727
_exptl_absorpt_correction_T_min 0.7682
_exptl_absorpt_correction_type none
_exptl_crystal_density_diffrn 1.586
_exptl_crystal_density_method 'not measured'
_exptl_crystal_description plate
_exptl_crystal_F_000 2848
_exptl_crystal_size_max 0.50
_exptl_crystal_size_mid 0.15
_exptl_crystal_size_min 0.05
_refine_diff_density_max 1.157
_refine_diff_density_min -0.787
_refine_diff_density_rms 0.137
_refine_ls_extinction_method none
_refine_ls_goodness_of_fit_ref 2.537
_refine_ls_hydrogen_treatment mixed
_refine_ls_matrix_type full
_refine_ls_number_parameters 511
_refine_ls_number_reflns 6164
_refine_ls_number_restraints 258
_refine_ls_restrained_S_all 2.548
_refine_ls_R_factor_all 0.1678
_refine_ls_R_factor_gt 0.1341
_refine_ls_shift/su_max 0.015
_refine_ls_shift/su_mean 0.001
_refine_ls_structure_factor_coef Fsqd
_refine_ls_weighting_details 'calc w=1/[\s^2^(Fo^2^)+(0.1000P)^2^+0.0000P] where P=(Fo^2^+2Fc^2^)/3'
_refine_ls_weighting_scheme calc
_refine_ls_wR_factor_gt 0.3377
_refine_ls_wR_factor_ref 0.3584
_reflns_number_gt 4610
_reflns_number_total 6164
_reflns_threshold_expression >2sigma(I)
_cod_data_source_file b111295n.txt
_cod_data_source_block lf242
_cod_depositor_comments
;
The following automatic conversions were performed:

'_chemical_melting_point' value '142-143 C' was changed to '415.6(5)'
- it was converted from degrees Celsius(C) to Kelvins(K), the average
value was taken and precision was
estimated.

'_symmetry_cell_setting' value 'Monoclinic' changed to
'monoclinic' according to
/usr/data/users/saulius/automatic-downloads/retrospective/RSC/lib/dictionaries/cif_core.dic
dictionary named 'cif_core.dic' version 2.4.2 from 2011-04-26.

Automatic conversion script
Id: cif_fix_values 2281 2013-09-26 08:29:07Z andrius 
;
_cod_original_sg_symbol_H-M P21/c
_cod_database_code 7114309

loop_
_symmetry_equiv_pos_as_xyz
'x, y, z'
'-x, y+1/2, -z+1/2'
'-x, -y, -z'
'x, -y-1/2, z-1/2'

loop_
_atom_site_label
_atom_site_type_symbol
_atom_site_fract_x
_atom_site_fract_y
_atom_site_fract_z
_atom_site_U_iso_or_equiv
_atom_site_adp_type
_atom_site_occupancy
_atom_site_symmetry_multiplicity
_atom_site_calc_flag
_atom_site_refinement_flags
Mn1 Mn 0.18973(17) 0.66540(6) 0.10181(9) 0.0461(7) Uani 1 1 d .
Mn2 Mn 0.97747(17) 0.50796(6) 0.28362(9) 0.0454(7) Uani 1 1 d .
O1 O 0.8381(8) 0.4516(3) 0.2856(4) 0.057(2) Uani 1 1 d .
O2 O 0.3586(8) 0.6798(3) 0.0239(4) 0.056(2) Uani 1 1 d .
O3 O 1.1054(8) 0.5668(3) 0.2956(4) 0.054(2) Uani 1 1 d .
O4 O 0.8149(7) 0.5519(3) 0.3269(4) 0.054(2) Uani 1 1 d .
O5 O 1.0349(8) 0.4846(3) 0.3716(4) 0.057(2) Uani 1 1 d .
O6 O 1.1340(8) 0.4598(3) 0.2406(4) 0.055(2) Uani 1 1 d .
O7 O 0.0256(8) 0.6643(3) 0.1859(4) 0.060(2) Uani 1 1 d .
O8 O 0.3066(8) 0.6911(3) 0.1674(4) 0.069(3) Uani 1 1 d .
O9 O 0.0972(9) 0.7323(3) 0.0897(4) 0.065(3) Uani 1 1 d .
O10 O 0.0881(8) 0.6470(3) 0.0260(4) 0.055(2) Uani 1 1 d .
N1 N 0.7054(10) 0.4524(3) 0.3091(5) 0.054(3) Uani 1 1 d .
N2 N 0.4778(10) 0.6952(3) 0.0272(5) 0.057(3) Uani 1 1 d .
N3 N 0.2597(9) 0.5901(3) 0.1021(5) 0.043(2) Uani 1 1 d .
N4 N 0.3197(11) 0.5240(4) 0.0357(5) 0.058(3) Uani 1 1 d .
N5 N 0.9509(9) 0.5271(3) 0.1838(4) 0.044(2) Uani 1 1 d .
N6 N 0.9800(12) 0.4978(4) 0.0783(5) 0.071(3) Uani 1 1 d .
C1 C 0.3283(11) 0.5724(4) 0.1451(6) 0.048(3) Uiso 1 1 d .
H1 H 0.3318 0.5894 0.1819 0.057 Uiso 1 1 calc R
C2 C 0.2630(12) 0.5657(4) 0.0492(6) 0.051(3) Uiso 1 1 d .
H2 H 0.2214 0.5789 0.0181 0.061 Uiso 1 1 calc R
C3 C 0.3839(12) 0.5066(5) 0.0809(6) 0.055(3) Uiso 1 1 d .
H3 H 0.4236 0.4774 0.0742 0.066 Uiso 1 1 calc R
C4 C 0.3938(11) 0.5299(4) 0.1367(6) 0.043(3) Uiso 1 1 d .
C5 C 0.4744(10) 0.5103(4) 0.1823(5) 0.036(3) Uiso 1 1 d .
C6 C 0.4381(12) 0.5190(4) 0.2486(6) 0.050(3) Uiso 1 1 d .
H6 H 0.3616 0.5374 0.2644 0.060 Uiso 1 1 calc R
C7 C 0.5144(12) 0.5006(4) 0.2908(7) 0.058(3) Uiso 1 1 d .
H7 H 0.4923 0.5076 0.3344 0.069 Uiso 1 1 calc R
C8 C 0.6234(11) 0.4719(4) 0.2665(6) 0.039(3) Uiso 1 1 d .
C9 C 0.6566(12) 0.4618(4) 0.2024(6) 0.057(3) Uiso 1 1 d .
H9 H 0.7292 0.4417 0.1872 0.068 Uiso 1 1 calc R
C10 C 0.5843(11) 0.4811(4) 0.1603(6) 0.044(3) Uiso 1 1 d .
H10 H 0.6094 0.4745 0.1167 0.053 Uiso 1 1 calc R
C11 C 0.8689(11) 0.5605(4) 0.1676(6) 0.043(3) Uiso 1 1 d .
H11 H 0.8317 0.5820 0.1988 0.051 Uiso 1 1 calc R
C12 C 0.9994(13) 0.4979(5) 0.1373(7) 0.060(4) Uiso 1 1 d .
H12 H 1.0546 0.4742 0.1477 0.072 Uiso 1 1 calc R
C13 C 0.9028(13) 0.5326(5) 0.0642(7) 0.062(4) Uiso 1 1 d .
H13 H 0.8925 0.5355 0.0218 0.075 Uiso 1 1 calc R
C14 C 0.8369(11) 0.5648(4) 0.1082(6) 0.042(3) Uiso 1 1 d .
C15 C 0.7470(10) 0.5991(4) 0.0897(5) 0.038(3) Uiso 1 1 d .
C16 C 0.7302(13) 0.6436(5) 0.1151(7) 0.061(4) Uiso 1 1 d .
H16 H 0.7801 0.6523 0.1458 0.074 Uiso 1 1 calc R
C17 C 0.6416(13) 0.6752(5) 0.0960(7) 0.062(4) Uiso 1 1 d .
H17 H 0.6295 0.7042 0.1152 0.074 Uiso 1 1 calc R
C18 C 0.5708(11) 0.6638(4) 0.0481(6) 0.047(3) Uiso 1 1 d .
C19 C 0.5822(11) 0.6201(4) 0.0221(6) 0.053(3) Uiso 1 1 d .
H19 H 0.5315 0.6118 -0.0085 0.063 Uiso 1 1 calc R
C20 C 0.6690(11) 0.5889(5) 0.0417(6) 0.054(3) Uiso 1 1 d .
H20 H 0.6778 0.5597 0.0229 0.065 Uiso 1 1 calc R
C21 C 0.6854(15) 0.6026(6) 0.3979(8) 0.076(4) Uiso 1 1 d .
C22 C 0.8246(11) 0.5853(4) 0.3624(6) 0.048(3) Uiso 1 1 d .
C23 C 0.9426(12) 0.6068(4) 0.3726(6) 0.056(3) Uiso 1 1 d .
H23 H 0.9346 0.6296 0.4038 0.067 Uiso 1 1 calc R
C24 C 1.0715(11) 0.5957(4) 0.3383(6) 0.047(3) Uiso 1 1 d .
C25 C 1.1983(17) 0.6197(6) 0.3570(9) 0.091(5) Uiso 1 1 d .
C26 C 1.1070(15) 0.4408(5) 0.4477(8) 0.075(4) Uiso 1 1 d .
C27 C 1.1026(12) 0.4482(5) 0.3782(6) 0.054(3) Uiso 1 1 d .
C28 C 1.1689(12) 0.4185(5) 0.3326(6) 0.057(3) Uiso 1 1 d .
H28 H 1.2078 0.3918 0.3457 0.068 Uiso 1 1 calc R
C29 C 1.1805(12) 0.4263(4) 0.2677(6) 0.052(3) Uiso 1 1 d .
C30 C 1.2547(12) 0.3903(5) 0.2200(6) 0.076(4) Uiso 1 1 d D
C31 C -0.1309(18) 0.7080(7) 0.2609(10) 0.095(5) Uiso 1 1 d .
C32 C 0.0156(13) 0.6955(5) 0.2276(7) 0.063(4) Uiso 1 1 d .
C33 C 0.1220(15) 0.7206(5) 0.2474(8) 0.083(5) Uiso 1 1 d .
H33 H 0.1018 0.7405 0.2824 0.099 Uiso 1 1 calc R
C34 C 0.2578(15) 0.7153(5) 0.2138(8) 0.072(4) Uiso 1 1 d .
C35 C 0.382(2) 0.7435(8) 0.2415(11) 0.118(7) Uiso 1 1 d .
C36 C -0.0035(12) 0.7975(6) 0.0468(6) 0.092(5) Uiso 1 1 d D
C37 C 0.0462(13) 0.7444(5) 0.0432(7) 0.062(4) Uiso 1 1 d .
C38 C 0.0285(12) 0.7203(5) -0.0087(7) 0.060(4) Uiso 1 1 d .
H38 H -0.0018 0.7359 -0.0416 0.072 Uiso 1 1 calc R
C39 C 0.0536(12) 0.6741(4) -0.0148(6) 0.053(3) Uiso 1 1 d .
C40 C 0.0361(12) 0.6493(5) -0.0788(7) 0.089(5) Uiso 1 1 d D
C41 C 0.6512(14) 0.4248(5) 0.3681(7) 0.070(4) Uiso 1 1 d .
C42 C 0.750(2) 0.3846(9) 0.3682(13) 0.166(9) Uiso 1 1 d .
H42A H 0.8418 0.3964 0.3666 0.248 Uiso 1 1 calc R
H42B H 0.7503 0.3654 0.3314 0.248 Uiso 1 1 calc R
H42C H 0.7218 0.3667 0.4066 0.248 Uiso 1 1 calc R
C43 C 0.511(2) 0.4082(8) 0.3716(11) 0.132(7) Uiso 1 1 d .
H43A H 0.4497 0.4341 0.3723 0.198 Uiso 1 1 calc R
H43B H 0.4824 0.3902 0.4099 0.198 Uiso 1 1 calc R
H43C H 0.5076 0.3893 0.3348 0.198 Uiso 1 1 calc R
C44 C 0.668(3) 0.4534(9) 0.4268(13) 0.165(10) Uiso 1 1 d .
H44A H 0.7628 0.4628 0.4221 0.248 Uiso 1 1 calc R
H44B H 0.6426 0.4349 0.4649 0.248 Uiso 1 1 calc R
H44C H 0.6100 0.4802 0.4303 0.248 Uiso 1 1 calc R
C45 C 0.5240(12) 0.7402(5) -0.0090(7) 0.069(4) Uiso 1 1 d D
C46 C 0.643(3) 0.7596(14) 0.0182(17) 0.145(16) Uiso 0.50 1 d PD
C47 C 0.399(3) 0.7733(11) 0.0023(16) 0.104(11) Uiso 0.50 1 d PD
C48 C 0.561(3) 0.7237(14) -0.0778(14) 0.139(15) Uiso 0.50 1 d PD
C46A C 0.680(2) 0.7423(10) -0.0365(13) 0.079(9) Uiso 0.50 1 d PD
C47A C 0.478(3) 0.7759(13) 0.0434(15) 0.146(16) Uiso 0.50 1 d PD
C48A C 0.442(3) 0.7434(15) -0.0630(15) 0.147(17) Uiso 0.50 1 d PD
F1 F 0.6013(10) 0.6111(4) 0.3606(5) 0.109(3) Uiso 1 1 d .
F2 F 0.6913(11) 0.6405(4) 0.4333(6) 0.128(4) Uiso 1 1 d .
F3 F 0.6205(11) 0.5722(4) 0.4391(6) 0.125(4) Uiso 1 1 d .
F4 F 1.1708(12) 0.6596(4) 0.3870(6) 0.127(4) Uiso 1 1 d .
F5 F 1.2540(11) 0.5938(4) 0.3935(6) 0.128(4) Uiso 1 1 d .
F6 F 1.2941(9) 0.6289(3) 0.3065(5) 0.100(3) Uiso 1 1 d .
F7 F 1.1801(11) 0.4732(4) 0.4697(5) 0.120(3) Uiso 1 1 d .
F8 F 1.1747(9) 0.4009(3) 0.4576(5) 0.101(3) Uiso 1 1 d .
F9 F 0.9876(11) 0.4382(4) 0.4845(6) 0.119(3) Uiso 1 1 d .
F10 F 1.2602(17) 0.4000(6) 0.1583(7) 0.091(5) Uiso 0.50 1 d PD
F11 F 1.1964(19) 0.3495(6) 0.2286(10) 0.120(7) Uiso 0.50 1 d PD
F12 F 1.3859(14) 0.3837(6) 0.2244(8) 0.095(5) Uiso 0.50 1 d PD
F10A F 1.3390(18) 0.4078(6) 0.1708(9) 0.114(7) Uiso 0.50 1 d PD
F11A F 1.1599(16) 0.3669(7) 0.1981(10) 0.114(7) Uiso 0.50 1 d PD
F12A F 1.3243(19) 0.3596(6) 0.2464(9) 0.113(6) Uiso 0.50 1 d PD
F13 F -0.2143(10) 0.6702(4) 0.2686(5) 0.107(3) Uiso 1 1 d .
F14 F -0.1894(12) 0.7359(5) 0.2256(6) 0.142(4) Uiso 1 1 d .
F15 F -0.1394(13) 0.7244(5) 0.3173(7) 0.149(4) Uiso 1 1 d .
F16 F 0.495(2) 0.7211(9) 0.2329(12) 0.157(10) Uiso 0.50 1 d PD
F17 F 0.386(3) 0.7809(9) 0.2122(12) 0.173(11) Uiso 0.50 1 d PD
F18 F 0.3353(19) 0.7497(8) 0.3045(8) 0.108(6) Uiso 0.50 1 d PD
F16A F 0.445(2) 0.7144(6) 0.2686(10) 0.109(6) Uiso 0.50 1 d PD
F17A F 0.459(2) 0.7651(7) 0.1958(8) 0.098(6) Uiso 0.50 1 d PD
F18A F 0.318(2) 0.7748(8) 0.2838(10) 0.129(8) Uiso 0.50 1 d PD
F19 F 0.0797(18) 0.8240(7) 0.0702(9) 0.116(7) Uiso 0.50 1 d PD
F20 F -0.1240(15) 0.7978(6) 0.0888(7) 0.090(5) Uiso 0.50 1 d PD
F21 F -0.0177(17) 0.8126(6) -0.0094(6) 0.085(5) Uiso 0.50 1 d PD
F19A F 0.1116(14) 0.8226(6) 0.0304(9) 0.093(6) Uiso 0.50 1 d PD
F20A F -0.058(2) 0.8078(8) 0.1060(7) 0.127(8) Uiso 0.50 1 d PD
F21A F -0.0871(14) 0.8078(5) 0.0085(7) 0.068(4) Uiso 0.50 1 d PD
F22 F 0.1598(15) 0.6403(7) -0.1117(10) 0.128(8) Uiso 0.50 1 d PD
F23 F -0.0317(17) 0.6105(5) -0.0659(9) 0.092(5) Uiso 0.50 1 d PD
F24 F -0.0287(18) 0.6763(6) -0.1125(9) 0.102(6) Uiso 0.50 1 d PD
F22A F 0.1273(17) 0.6153(6) -0.0911(10) 0.115(7) Uiso 0.50 1 d PD
F23A F -0.0886(14) 0.6315(7) -0.0674(10) 0.121(7) Uiso 0.50 1 d PD
F24A F 0.0539(18) 0.6759(5) -0.1296(7) 0.086(5) Uiso 0.50 1 d PD

loop_
_atom_site_aniso_label
_atom_site_aniso_U_11
_atom_site_aniso_U_22
_atom_site_aniso_U_33
_atom_site_aniso_U_23
_atom_site_aniso_U_13
_atom_site_aniso_U_12
Mn1 0.0485(12) 0.0418(12) 0.0508(13) -0.0030(9) -0.0166(9) 0.0086(8)
Mn2 0.0468(11) 0.0463(12) 0.0441(13) -0.0024(9) -0.0115(9) 0.0078(8)
O1 0.046(5) 0.049(5) 0.080(7) 0.006(5) -0.023(5) 0.000(4)
O2 0.043(5) 0.063(6) 0.062(6) 0.010(5) -0.013(4) -0.008(4)
O3 0.054(5) 0.052(5) 0.054(6) -0.015(5) -0.008(4) 0.004(4)
O4 0.052(5) 0.055(5) 0.056(6) -0.014(5) -0.010(4) 0.003(4)
O5 0.072(6) 0.053(5) 0.049(5) -0.002(4) -0.019(4) 0.010(4)
O6 0.051(5) 0.058(6) 0.056(6) -0.003(5) -0.011(4) 0.011(4)
O7 0.065(5) 0.064(6) 0.052(6) -0.009(5) -0.013(4) 0.000(4)
O8 0.056(5) 0.091(7) 0.064(6) -0.025(6) -0.020(5) 0.007(5)
O9 0.081(6) 0.058(6) 0.063(6) -0.010(5) -0.030(5) 0.017(5)
O10 0.066(5) 0.047(5) 0.057(6) 0.002(4) -0.026(4) 0.009(4)
N1 0.054(7) 0.054(7) 0.059(7) 0.018(6) -0.023(6) -0.005(5)
N2 0.055(7) 0.044(7) 0.070(8) 0.021(6) -0.008(6) 0.008(5)
N3 0.045(5) 0.042(6) 0.047(6) -0.001(5) -0.019(5) 0.007(4)
N4 0.075(7) 0.057(7) 0.051(7) -0.014(6) -0.034(6) 0.019(5)
N5 0.053(6) 0.043(6) 0.034(6) 0.005(5) -0.005(5) 0.000(4)
N6 0.091(8) 0.079(8) 0.042(7) -0.013(6) -0.015(6) 0.054(7)

loop_
_atom_type_symbol
_atom_type_description
_atom_type_scat_dispersion_real
_atom_type_scat_dispersion_imag
_atom_type_scat_source
C C 0.0033 0.0016 'International Tables Vol C Tables 4.2.6.8 and 6.1.1.4'
H H 0.0000 0.0000 'International Tables Vol C Tables 4.2.6.8 and 6.1.1.4'
N N 0.0061 0.0033 'International Tables Vol C Tables 4.2.6.8 and 6.1.1.4'
O O 0.0106 0.0060 'International Tables Vol C Tables 4.2.6.8 and 6.1.1.4'
F F 0.0171 0.0103 'International Tables Vol C Tables 4.2.6.8 and 6.1.1.4'
Mn Mn 0.3368 0.7283 'International Tables Vol C Tables 4.2.6.8 and 6.1.1.4'

loop_
_geom_angle_atom_site_label_1
_geom_angle_atom_site_label_2
_geom_angle_atom_site_label_3
_geom_angle
O8 Mn1 O10 171.4(4)
O8 Mn1 O2 89.9(3)
O10 Mn1 O2 82.9(3)
O8 Mn1 O7 83.0(3)
O10 Mn1 O7 103.5(3)
O2 Mn1 O7 169.0(3)
O8 Mn1 O9 93.6(3)
O10 Mn1 O9 81.9(3)
O2 Mn1 O9 90.9(3)
O7 Mn1 O9 81.2(3)
O8 Mn1 N3 97.3(3)
O10 Mn1 N3 87.3(3)
O2 Mn1 N3 89.9(3)
O7 Mn1 N3 99.3(3)
O9 Mn1 N3 169.0(3)
O4 Mn2 O1 91.0(3)
O4 Mn2 O6 176.4(3)
O1 Mn2 O6 85.4(3)
O4 Mn2 O3 83.5(3)
O1 Mn2 O3 171.9(3)
O6 Mn2 O3 100.0(3)
O4 Mn2 O5 96.9(3)
O1 Mn2 O5 91.5(3)
O6 Mn2 O5 82.8(3)
O3 Mn2 O5 83.3(3)
O4 Mn2 N5 92.3(3)
O1 Mn2 N5 90.5(3)
O6 Mn2 N5 88.2(3)
O3 Mn2 N5 95.7(3)
O5 Mn2 N5 170.6(3)
N1 O1 Mn2 126.2(7)
N2 O2 Mn1 127.6(7)
C24 O3 Mn2 122.9(7)
C22 O4 Mn2 126.0(7)
C27 O5 Mn2 126.1(8)
C29 O6 Mn2 127.0(8)
C32 O7 Mn1 120.9(8)
C34 O8 Mn1 123.5(8)
C37 O9 Mn1 126.1(8)
C39 O10 Mn1 126.7(8)
O1 N1 C8 114.4(9)
O1 N1 C41 118.3(9)
C8 N1 C41 125.7(10)
O2 N2 C18 117.2(9)
O2 N2 C45 116.9(9)
C18 N2 C45 123.5(10)
C2 N3 C1 116.6(10)
C2 N3 Mn1 117.5(8)
C1 N3 Mn1 123.9(8)
C2 N4 C3 114.9(11)
C12 N5 C11 114.4(10)
C12 N5 Mn2 117.1(8)
C11 N5 Mn2 127.2(8)
C12 N6 C13 114.6(12)
N3 C1 C4 122.4(11)
N3 C2 N4 127.0(12)
N4 C3 C4 123.6(12)
C3 C4 C1 115.5(11)
C3 C4 C5 120.9(10)
C1 C4 C5 123.5(10)
C10 C5 C6 118.3(10)
C10 C5 C4 120.0(10)
C6 C5 C4 121.6(10)
C7 C6 C5 121.2(11)
C8 C7 C6 118.2(12)
C9 C8 C7 121.1(11)
C9 C8 N1 119.3(10)
C7 C8 N1 119.6(11)
C8 C9 C10 120.8(12)
C9 C10 C5 120.3(12)
N5 C11 C14 124.3(11)
N6 C12 N5 128.4(12)
N6 C13 C14 124.5(13)
C11 C14 C13 113.4(11)
C11 C14 C15 125.9(11)
C13 C14 C15 120.7(11)
C16 C15 C20 115.5(10)
C16 C15 C14 124.3(10)
C20 C15 C14 120.3(10)
C17 C16 C15 122.0(12)
C16 C17 C18 120.1(13)
C19 C18 C17 120.1(11)
C19 C18 N2 117.8(10)
C17 C18 N2 122.0(11)
C20 C19 C18 119.3(11)
C19 C20 C15 122.9(12)
F1 C21 F3 104.6(12)
F1 C21 F2 107.3(13)
F3 C21 F2 104.2(13)
F1 C21 C22 113.1(13)
F3 C21 C22 112.5(13)
F2 C21 C22 114.4(12)
O4 C22 C23 128.2(11)
O4 C22 C21 112.7(11)
C23 C22 C21 119.1(12)
C24 C23 C22 122.5(12)
O3 C24 C23 129.4(11)
O3 C24 C25 112.3(11)
C23 C24 C25 118.1(13)
F5 C25 F6 106.8(14)
F5 C25 F4 106.9(15)
F6 C25 F4 105.2(14)
F5 C25 C24 111.2(14)
F6 C25 C24 111.6(14)
F4 C25 C24 114.6(14)
F9 C26 F7 109.0(14)
F9 C26 F8 106.0(13)
F7 C26 F8 102.9(11)
F9 C26 C27 113.8(13)
F7 C26 C27 111.9(13)
F8 C26 C27 112.6(13)
O5 C27 C28 129.3(12)
O5 C27 C26 110.4(12)
C28 C27 C26 120.3(12)
C27 C28 C29 122.6(12)
O6 C29 C28 128.4(12)
O6 C29 C30 112.8(11)
C28 C29 C30 118.8(12)
F10A C30 F11 130.9(17)
F10A C30 F11A 107.6(12)
F11 C30 F11A 42.3(8)
F10A C30 F12A 107.5(12)
F11 C30 F12A 65.5(10)
F11A C30 F12A 105.9(12)
F10A C30 F12 68.8(10)
F11 C30 F12 105.5(11)
F11A C30 F12 136.3(16)
F12A C30 F12 43.4(8)
F10A C30 F10 40.0(8)
F11 C30 F10 104.8(12)
F11A C30 F10 69.5(10)
F12A C30 F10 129.9(16)
F12 C30 F10 104.7(11)
F10A C30 C29 114.3(14)
F11 C30 C29 112.4(14)
F11A C30 C29 107.7(13)
F12A C30 C29 113.4(14)
F12 C30 C29 113.2(13)
F10 C30 C29 115.3(13)
F15 C31 F14 110.9(17)
F15 C31 F13 105.2(16)
F14 C31 F13 103.7(14)
F15 C31 C32 113.6(15)
F14 C31 C32 111.6(16)
F13 C31 C32 111.2(14)
O7 C32 C33 128.6(13)
O7 C32 C31 115.6(12)
C33 C32 C31 115.9(14)
C34 C33 C32 119.3(15)
O8 C34 C33 130.9(14)
O8 C34 C35 111.3(14)
C33 C34 C35 117.6(15)
F17 C35 F16A 148(3)
F17 C35 F16 116(2)
F16A C35 F16 38.9(11)
F17 C35 F17A 40.3(12)
F16A C35 F17A 113.7(19)
F16 C35 F17A 76.4(17)
F17 C35 F18 111(2)
F16A C35 F18 74.5(16)
F16 C35 F18 109.1(19)
F17A C35 F18 137(2)
F17 C35 F18A 73.4(17)
F16A C35 F18A 110.9(19)
F16 C35 F18A 136(2)
F17A C35 F18A 108.2(18)
F18 C35 F18A 38.5(10)
F17 C35 C34 101(2)
F16A C35 C34 107.5(19)
F16 C35 C34 113(2)
F17A C35 C34 109.8(19)
F18 C35 C34 106.8(18)
F18A C35 C34 106.5(18)
F19 C36 F20A 70.5(11)
F19 C36 F21 110.4(12)
F20A C36 F21 135.2(18)
F19 C36 F21A 129.5(17)
F20A C36 F21A 111.1(13)
F21 C36 F21A 32.3(7)
F19 C36 F19A 37.3(8)
F20A C36 F19A 107.2(12)
F21 C36 F19A 79.8(11)
F21A C36 F19A 109.0(11)
F19 C36 F20 106.9(12)
F20A C36 F20 38.0(8)
F21 C36 F20 111.4(12)
F21A C36 F20 80.0(10)
F19A C36 F20 140.3(16)
F19 C36 C37 111.7(14)
F20A C36 C37 109.1(15)
F21 C36 C37 111.2(14)
F21A C36 C37 114.4(13)
F19A C36 C37 105.6(13)
F20 C36 C37 105.0(12)
O9 C37 C38 130.2(13)
O9 C37 C36 113.5(11)
C38 C37 C36 116.3(12)
C37 C38 C39 122.3(13)
O10 C39 C38 127.7(12)
O10 C39 C40 113.7(10)
C38 C39 C40 118.6(12)
F22 C40 F23 109.1(12)
F22 C40 F24A 73.8(11)
F23 C40 F24A 131.0(17)
F22 C40 F24 109.6(12)
F23 C40 F24 109.8(12)
F24A C40 F24 36.7(8)
F22 C40 F23A 139.8(18)
F23 C40 F23A 37.0(8)
F24A C40 F23A 110.4(12)
F24 C40 F23A 77.9(11)
F22 C40 F22A 38.7(8)
F23 C40 F22A 72.8(11)
F24A C40 F22A 107.5(12)
F24 C40 F22A 136.3(17)
F23A C40 F22A 108.8(12)
F22 C40 C39 107.3(14)
F23 C40 C39 110.4(13)
F24A C40 C39 115.2(13)
F24 C40 C39 110.6(14)
F23A C40 C39 106.3(14)
F22A C40 C39 108.5(14)
C43 C41 N1 113.3(13)
C43 C41 C42 110.9(16)
N1 C41 C42 106.7(14)
C43 C41 C44 113.3(16)
N1 C41 C44 108.4(14)
C42 C41 C44 103.4(16)
C48 C45 C47A 154(2)
C48 C45 C46 115.4(13)
C47A C45 C46 67.0(15)
C48 C45 N2 102.0(19)
C47A C45 N2 101.1(19)
C46 C45 N2 107.3(19)
C48 C45 C46A 67.2(14)
C47A C45 C46A 112.5(13)
C46 C45 C46A 48.4(12)
N2 C45 C46A 113.5(14)
C48 C45 C48A 50.1(13)
C47A C45 C48A 112.5(12)
C46 C45 C48A 146(3)
N2 C45 C48A 106.1(19)
C46A C45 C48A 110.7(12)
C48 C45 C47 112.3(12)
C47A C45 C47 49.6(12)
C46 C45 C47 111.6(13)
N2 C45 C47 107.5(16)
C46A C45 C47 138(2)
C48A C45 C47 63.4(14)
C46A C46 C45 66.4(9)
C46A C46 C47A 119.3(11)
C45 C46 C47A 56.5(9)
C47A C47 C45 64.4(9)
C47A C47 C48A 121.8(10)
C45 C47 C48A 58.2(8)
C48A C48 C45 65.9(9)
C48A C48 C46A 115.5(14)
C45 C48 C46A 57.1(8)
C46 C46A C45 65.2(9)
C46 C46A C48 120.6(11)
C45 C46A C48 55.7(9)
C47 C47A C45 66.0(9)
C47 C47A C46 116.7(12)
C45 C47A C46 56.5(9)
C48 C48A C45 63.9(9)
C48 C48A C47 120.8(10)
C45 C48A C47 58.4(8)
F10A F10 C30 68.1(9)
F10A F10 F11A 120.1(11)
C30 F10 F11A 54.7(7)
F11A F11 C30 69.1(10)
F11A F11 F12A 123.7(11)
C30 F11 F12A 57.4(7)
F12A F12 C30 67.4(9)
F12A F12 F10A 116.1(11)
C30 F12 F10A 54.6(7)
F10 F10A C30 71.9(10)
F10 F10A F12 122.0(12)
C30 F10A F12 56.6(7)
F11 F11A C30 68.6(9)
F11 F11A F10 115.0(12)
C30 F11A F10 55.8(7)
F12 F12A C30 69.2(9)
F12 F12A F11 121.3(11)
C30 F12A F11 57.1(7)
F16A F16 C35 69.5(17)
F16A F16 F17A 119.4(16)
C35 F16 F17A 51.8(13)
F17A F17 C35 71.6(18)
F17A F17 F18A 120.0(17)
C35 F17 F18A 56.2(13)
F18A F18 C35 70.9(16)
F18A F18 F16A 118.5(15)
C35 F18 F16A 50.3(12)
F16 F16A C35 71.6(18)
F16 F16A F18 120.6(17)
C35 F16A F18 55.2(13)
F17 F17A C35 68.1(17)
F17 F17A F16 118.4(16)
C35 F17A F16 51.8(12)
F18 F18A C35 70.6(16)
F18 F18A F17 119.7(16)
C35 F18A F17 50.4(13)
F19A F19 C36 74.0(11)
F19A F19 F20A 127.8(12)
C36 F19 F20A 54.9(7)
F20A F20 C36 68.6(10)
F20A F20 F21A 110.0(12)
C36 F20 F21A 49.3(6)
F21A F21 C36 74.0(11)
F21A F21 F19A 120.0(14)
C36 F21 F19A 50.9(7)
F19 F19A C36 68.7(10)
F19 F19A F21 110.1(12)
C36 F19A F21 49.3(6)
F20 F20A C36 73.4(11)
F20 F20A F19 125.5(12)
C36 F20A F19 54.6(7)
F21 F21A C36 73.7(11)
F21 F21A F20 123.0(13)
C36 F21A F20 50.7(7)
F22A F22 C40 71.7(10)
F22A F22 F24A 117.9(13)
C40 F22 F24A 53.2(7)
F23A F23 C40 71.9(11)
F23A F23 F22A 124.3(12)
C40 F23 F22A 54.0(7)
F24A F24 C40 71.5(10)
F24A F24 F23A 117.0(12)
C40 F24 F23A 51.1(7)
F22 F22A C40 69.6(10)
F22 F22A F23 119.4(12)
C40 F22A F23 53.1(7)
F23 F23A C40 71.1(10)
F23 F23A F24 115.4(13)
C40 F23A F24 51.0(7)
F24 F24A C40 71.8(11)
F24 F24A F22 123.5(12)
C40 F24A F22 53.1(7)

loop_
_geom_bond_atom_site_label_1
_geom_bond_atom_site_label_2
_geom_bond_distance
Mn1 O8 2.119(8)
Mn1 O10 2.133(8)
Mn1 O2 2.142(9)
Mn1 O7 2.159(9)
Mn1 O9 2.179(8)
Mn1 N3 2.286(9)
Mn2 O4 2.109(8)
Mn2 O1 2.129(8)
Mn2 O6 2.145(8)
Mn2 O3 2.167(8)
Mn2 O5 2.170(8)
Mn2 N5 2.261(9)
O1 N1 1.306(12)
O2 N2 1.275(12)
O3 C24 1.229(14)
O4 C22 1.243(14)
O5 C27 1.271(14)
O6 C29 1.261(14)
O7 C32 1.255(15)
O8 C34 1.226(17)
O9 C37 1.248(15)
O10 C39 1.266(14)
N1 C8 1.447(14)
N1 C41 1.493(18)
N2 C18 1.426(14)
N2 C45 1.535(17)
N3 C2 1.323(15)
N3 C1 1.346(14)
N4 C2 1.335(15)
N4 C3 1.353(15)
N5 C12 1.317(16)
N5 C11 1.349(13)
N6 C12 1.306(17)
N6 C13 1.335(16)
C1 C4 1.386(16)
C3 C4 1.384(17)
C4 C5 1.487(15)
C5 C10 1.381(15)
C5 C6 1.405(16)
C6 C7 1.390(17)
C7 C8 1.378(16)
C8 C9 1.366(16)
C9 C10 1.373(16)
C11 C14 1.369(15)
C13 C14 1.386(17)
C14 C15 1.440(15)
C15 C16 1.391(17)
C15 C20 1.429(16)
C16 C17 1.384(18)
C17 C18 1.388(17)
C18 C19 1.375(16)
C19 C20 1.368(16)
C21 F1 1.284(15)
C21 F3 1.313(17)
C21 F2 1.339(17)
C21 C22 1.515(19)
C22 C23 1.377(16)
C23 C24 1.373(16)
C24 C25 1.55(2)
C25 F5 1.280(18)
C25 F6 1.310(18)
C25 F4 1.321(18)
C26 F9 1.280(16)
C26 F7 1.326(16)
C26 F8 1.371(16)
C26 C27 1.50(2)
C27 C28 1.360(18)
C28 C29 1.381(17)
C29 C30 1.534(19)
C30 F10A 1.302(12)
C30 F11 1.312(12)
C30 F11A 1.317(12)
C30 F12A 1.317(12)
C30 F12 1.333(12)
C30 F10 1.333(12)
C31 F15 1.28(2)
C31 F14 1.312(19)
C31 F13 1.361(19)
C31 C32 1.52(2)
C32 C33 1.411(19)
C33 C34 1.40(2)
C34 C35 1.68(2)
C35 F17 1.24(3)
C35 F16A 1.25(2)
C35 F16 1.27(3)
C35 F17A 1.27(2)
C35 F18 1.34(2)
C35 F18A 1.34(3)
C36 F19 1.295(12)
C36 F20A 1.299(12)
C36 F21 1.306(12)
C36 F21A 1.308(12)
C36 F19A 1.335(12)
C36 F20 1.337(12)
C36 C37 1.61(2)
C37 C38 1.347(18)
C38 C39 1.362(17)
C39 C40 1.58(2)
C40 F22 1.306(13)
C40 F23 1.307(12)
C40 F24A 1.308(12)
C40 F24 1.310(12)
C40 F23A 1.313(12)
C40 F22A 1.323(12)
C41 C43 1.46(2)
C41 C42 1.52(3)
C41 C44 1.54(3)
C45 C48 1.51(2)
C45 C47A 1.52(2)
C45 C46 1.52(2)
C45 C46A 1.535(19)
C45 C48A 1.54(2)
C45 C47 1.540(19)
C46 C46A 1.25(3)
C46 C47A 1.68(4)
C47 C47A 1.28(3)
C47 C48A 1.62(3)
C48 C48A 1.29(3)
C48 C46A 1.69(3)
F10 F10A 0.902(16)
F10 F11A 1.510(19)
F11 F11A 0.948(16)
F11 F12A 1.422(19)
F12 F12A 0.980(16)
F12 F10A 1.489(19)
F16 F16A 0.84(2)
F16 F17A 1.57(2)
F17 F17A 0.87(2)
F17 F18A 1.55(3)
F18 F18A 0.88(2)
F18 F16A 1.57(2)
F19 F19A 0.843(17)
F19 F20A 1.50(2)
F20 F20A 0.858(16)
F20 F21A 1.700(18)
F21 F21A 0.727(15)
F21 F19A 1.694(18)
F22 F22A 0.871(18)
F22 F24A 1.57(2)
F23 F23A 0.832(17)
F23 F22A 1.561(19)
F24 F24A 0.824(16)
F24 F23A 1.65(2)
